data_9008101
loop_
_publ_author_name
'Bedlivy, D.'
'Preisinger, A.'

_publ_section_title
;
 Die struktur von Na2S*9H2O und Na2Se*9H2O
;
_journal_name_full 'Zeitschrift fur Kristallographie'
_journal_page_first 114
_journal_page_last 130
_journal_volume 121
_journal_year 1965
_chemical_formula_structural Na2Se*9H2O
_chemical_formula_sum 'H18 Na2 O9 Se'
_space_group_IT_number 95
_symmetry_space_group_name_Hall 'P 4cw 2c'
_symmetry_space_group_name_H-M 'P 43 2 2'
_cell_angle_alpha 90
_cell_angle_beta 90
_cell_angle_gamma 90
_cell_formula_units_Z 4
_cell_length_a 9.496
_cell_length_b 9.496
_cell_length_c 13.057
_cell_volume 1177.402
_database_code_amcsd 0010614
_exptl_crystal_density_diffrn 1.620
_cod_original_formula_sum 'Na2 Se (O9 H18)'
_cod_database_code 9008101
_amcsd_formula_title Na2Se*9H2O

loop_
_space_group_symop_operation_xyz
x,y,z
y,x,1/4-z
-y,x,3/4+z
-x,y,-z
-x,-y,1/2+z
-y,-x,3/4-z
y,-x,1/4+z
x,-y,1/2-z

loop_
_atom_site_label
_atom_site_fract_x
_atom_site_fract_y
_atom_site_fract_z
_atom_site_U_iso_or_equiv
_atom_site_type_symbol
_atom_site_attached_hydrogens
Na1 0.50000 0.30800 0.00000 0.02533 Na 0
Na2 0.14300 0.00000 0.75000 0.02026 Na 0
Se 0.50000 0.18300 0.50000 0.02026 Se 0
Wat1 0.50500 0.50500 0.12500 0.01773 O 2
Wat2 0.18800 0.99400 0.56300 0.02280 O 2
Wat3 0.46400 0.12000 0.12200 0.02280 O 2
Wat4 0.32400 0.17800 0.73000 0.02280 O 2
Wat5 0.29900 0.24200 0.27900 0.02280 O 2

loop_
_cod_changelog_entry_id
_cod_changelog_entry_author
_cod_changelog_entry_date
_cod_changelog_entry_text
1
;cod-tools version 3.8.0
Id: cif_guess_AMCSD_atom_types 9574 2023-05-10 09:00:05Z saulius
;
2023-05-10T18:51:10+03:00
;Derived atom types and hydrogen counts
from atom names that follow the AMCSD naming convention
(Wat == water, O-H == hydroxyl).
;

loop_
_cod_related_entry_id
_cod_related_entry_database
_cod_related_entry_code
1 AMCSD 0010614
